data_4069409
loop_
_publ_author_name
'Walker, Randon H.'
'Miller, Karla A.'
'Scott, Sara L.'
'Cygan, Zuzanna T.'
'Bartolin, Jeffrey M.'
'Kampf, Jeff W.'
'Banaszak Holl, Mark M.'

_publ_section_title
;
 Silylene- and Germylene-Mediated C&#x2212;H Activation: Reaction with
 Alkanes, Ethers, and Amines
;
_journal_issue 9
_journal_name_full Organometallics
_journal_page_first 2744
_journal_paper_doi 10.1021/om900182z
_journal_volume 28
_journal_year 2009
_chemical_formula_sum 'C14 H39 Ge I Si4'
_chemical_formula_weight 519.30
_chemical_name_systematic
;
 ?
;
_space_group_IT_number 9
_symmetry_cell_setting monoclinic
_symmetry_space_group_name_Hall 'C -2yc'
_symmetry_space_group_name_H-M 'C 1 c 1'
_atom_sites_solution_hydrogens geom
_atom_sites_solution_primary direct
_atom_sites_solution_secondary difmap
_audit_creation_method SHELXL-97
_cell_angle_alpha 90.00
_cell_angle_beta 110.055(2)
_cell_angle_gamma 90.00
_cell_formula_units_Z 4
_cell_length_a 9.2067(10)
_cell_length_b 21.527(2)
_cell_length_c 13.1974(14)
_cell_measurement_reflns_used 5555
_cell_measurement_temperature 150(2)
_cell_measurement_theta_max 28.32
_cell_measurement_theta_min 3.29
_cell_volume 2457.0(4)
_computing_cell_refinement 'Bruker SMART'
_computing_data_collection 'Bruker SMART'
_computing_data_reduction 'Bruker SHELXTL'
_computing_molecular_graphics 'Bruker SHELXTL'
_computing_publication_material 'Bruker SHELXTL'
_computing_structure_refinement 'Bruker SHELXTL'
_computing_structure_solution 'Bruker SHELXTL'
_diffrn_ambient_temperature 150(2)
_diffrn_measured_fraction_theta_full 0.993
_diffrn_measured_fraction_theta_max 0.993
_diffrn_measurement_device_type 'CCD area detector'
_diffrn_measurement_method 'phi and omega scans'
_diffrn_radiation_monochromator graphite
_diffrn_radiation_source 'fine-focus sealed tube'
_diffrn_radiation_type MoK\a
_diffrn_radiation_wavelength 0.71073
_diffrn_reflns_av_R_equivalents 0.0189
_diffrn_reflns_av_sigmaI/netI 0.0216
_diffrn_reflns_limit_h_max 12
_diffrn_reflns_limit_h_min -11
_diffrn_reflns_limit_k_max 28
_diffrn_reflns_limit_k_min -28
_diffrn_reflns_limit_l_max 17
_diffrn_reflns_limit_l_min -17
_diffrn_reflns_number 12948
_diffrn_reflns_theta_full 28.32
_diffrn_reflns_theta_max 28.32
_diffrn_reflns_theta_min 3.29
_exptl_absorpt_coefficient_mu 2.692
_exptl_absorpt_correction_T_max 0.6151
_exptl_absorpt_correction_T_min 0.4278
_exptl_absorpt_correction_type multi-scan
_exptl_absorpt_process_details 'Blessing, Acta Cryst. (1995) A51 33-38.'
_exptl_crystal_colour colorless
_exptl_crystal_density_diffrn 1.404
_exptl_crystal_density_method 'not measured'
_exptl_crystal_description block
_exptl_crystal_F_000 1056
_exptl_crystal_size_max 0.38
_exptl_crystal_size_mid 0.32
_exptl_crystal_size_min 0.20
_refine_diff_density_max 0.356
_refine_diff_density_min -0.285
_refine_diff_density_rms 0.050
_refine_ls_abs_structure_details 'Flack H D (1983), Acta Cryst. A39, 876-881'
_refine_ls_abs_structure_Flack 0.024(6)
_refine_ls_extinction_method none
_refine_ls_goodness_of_fit_ref 1.032
_refine_ls_hydrogen_treatment mixed
_refine_ls_matrix_type full
_refine_ls_number_parameters 197
_refine_ls_number_reflns 5788
_refine_ls_number_restraints 2
_refine_ls_restrained_S_all 1.031
_refine_ls_R_factor_all 0.0192
_refine_ls_R_factor_gt 0.0189
_refine_ls_shift/su_max 0.003
_refine_ls_shift/su_mean 0.000
_refine_ls_structure_factor_coef Fsqd
_refine_ls_weighting_details 'calc w=1/[\s^2^(Fo^2^)+(0.0314P)^2^+1.0976P] where P=(Fo^2^+2Fc^2^)/3'
_refine_ls_weighting_scheme calc
_refine_ls_wR_factor_gt 0.0502
_refine_ls_wR_factor_ref 0.0504
_reflns_number_gt 5726
_reflns_number_total 5928
_reflns_threshold_expression >2sigma(I)
_cod_data_source_file om900182z_si_002.cif
_cod_data_source_block ss93_-_Compound_(20)
_cod_depositor_comments
;
The following automatic conversions were performed:

'_symmetry_cell_setting' value 'Monoclinic' changed to 'monoclinic'
according to /home/saulius/struct/CIF-dictionaries/cif_core.dic
dictionary named 'cif_core.dic' version 2.4.2 from 2011-04-26.

Automatic conversion script
Id: cif_fix_values 1715 2011-07-08 13:25:40Z adriana 
;
_cod_original_sg_symbol_H-M Cc
_cod_database_code 4069409

loop_
_symmetry_equiv_pos_as_xyz
'x, y, z'
'x, -y, z+1/2'
'x+1/2, y+1/2, z'
'x+1/2, -y+1/2, z+1/2'

loop_
_atom_site_label
_atom_site_type_symbol
_atom_site_fract_x
_atom_site_fract_y
_atom_site_fract_z
_atom_site_U_iso_or_equiv
_atom_site_adp_type
_atom_site_occupancy
_atom_site_symmetry_multiplicity
_atom_site_calc_flag
_atom_site_refinement_flags
Ge1 Ge 0.30148(2) 0.664442(9) 0.879530(16) 0.01782(5) Uani 1 1 d .
H1G H 0.142(4) 0.6529(17) 0.845(3) 0.045(9) Uiso 1 1 d .
I1 I 0.333512(15) 0.677604(7) 0.694715(12) 0.03799(5) Uani 1 1 d .
Si1 Si 0.62092(7) 0.58249(3) 0.95213(5) 0.02582(12) Uani 1 1 d .
Si2 Si 0.28880(7) 0.51685(3) 0.88981(6) 0.02602(12) Uani 1 1 d .
Si3 Si 0.23009(6) 0.73986(3) 1.05974(5) 0.02113(11) Uani 1 1 d .
Si4 Si 0.35466(8) 0.81545(3) 0.89890(6) 0.02590(12) Uani 1 1 d .
C1 C 0.4111(2) 0.58823(9) 0.94335(17) 0.0199(4) Uani 1 1 d .
H1 H 0.4174 0.5905 1.0204 0.024 Uiso 1 1 calc R
C2 C 0.7148(3) 0.66071(13) 0.9658(3) 0.0394(6) Uani 1 1 d .
H2A H 0.8202 0.6561 0.9649 0.059 Uiso 1 1 calc R
H2B H 0.7184 0.6797 1.0341 0.059 Uiso 1 1 calc R
H2C H 0.6550 0.6873 0.9056 0.059 Uiso 1 1 calc R
C3 C 0.7308(3) 0.53726(13) 1.0761(2) 0.0396(6) Uani 1 1 d .
H3A H 0.8404 0.5359 1.0836 0.059 Uiso 1 1 calc R
H3B H 0.6898 0.4949 1.0698 0.059 Uiso 1 1 calc R
H3C H 0.7197 0.5574 1.1396 0.059 Uiso 1 1 calc R
C4 C 0.6419(3) 0.54329(15) 0.8312(2) 0.0401(6) Uani 1 1 d .
H4A H 0.5852 0.5669 0.7662 0.060 Uiso 1 1 calc R
H4B H 0.5999 0.5011 0.8252 0.060 Uiso 1 1 calc R
H4C H 0.7516 0.5414 0.8390 0.060 Uiso 1 1 calc R
C5 C 0.1071(3) 0.51926(12) 0.9239(3) 0.0409(6) Uani 1 1 d .
H5A H 0.0450 0.4822 0.8950 0.061 Uiso 1 1 calc R
H5B H 0.0475 0.5565 0.8920 0.061 Uiso 1 1 calc R
H5C H 0.1338 0.5204 1.0024 0.061 Uiso 1 1 calc R
C6 C 0.2290(3) 0.50920(13) 0.7397(2) 0.0419(6) Uani 1 1 d .
H6A H 0.3208 0.5106 0.7182 0.063 Uiso 1 1 calc R
H6B H 0.1595 0.5434 0.7052 0.063 Uiso 1 1 calc R
H6C H 0.1754 0.4695 0.7171 0.063 Uiso 1 1 calc R
C7 C 0.3943(4) 0.44482(12) 0.9529(3) 0.0461(7) Uani 1 1 d .
H7A H 0.4192 0.4467 1.0313 0.069 Uiso 1 1 calc R
H7B H 0.4901 0.4414 0.9365 0.069 Uiso 1 1 calc R
H7C H 0.3290 0.4085 0.9242 0.069 Uiso 1 1 calc R
C8 C 0.3539(2) 0.73884(9) 0.97017(16) 0.0193(4) Uani 1 1 d .
H8 H 0.4626 0.7325 1.0199 0.023 Uiso 1 1 calc R
C9 C 0.2111(3) 0.66014(11) 1.1105(2) 0.0322(5) Uani 1 1 d .
H9A H 0.1460 0.6619 1.1556 0.048 Uiso 1 1 calc R
H9B H 0.3137 0.6444 1.1533 0.048 Uiso 1 1 calc R
H9C H 0.1637 0.6324 1.0492 0.048 Uiso 1 1 calc R
C10 C 0.3173(3) 0.78921(12) 1.1819(2) 0.0362(5) Uani 1 1 d .
H10A H 0.2870 0.8326 1.1642 0.054 Uiso 1 1 calc R
H10B H 0.4302 0.7857 1.2062 0.054 Uiso 1 1 calc R
H10C H 0.2804 0.7752 1.2394 0.054 Uiso 1 1 calc R
C11 C 0.0320(3) 0.76929(11) 0.98356(19) 0.0290(4) Uani 1 1 d .
H11A H -0.0100 0.7469 0.9150 0.044 Uiso 1 1 calc R
H11B H 0.0371 0.8138 0.9693 0.044 Uiso 1 1 calc R
H11C H -0.0351 0.7627 1.0264 0.044 Uiso 1 1 calc R
C12 C 0.5292(3) 0.82182(12) 0.8573(3) 0.0383(6) Uani 1 1 d .
H12A H 0.5288 0.8622 0.8229 0.057 Uiso 1 1 calc R
H12B H 0.5273 0.7885 0.8062 0.057 Uiso 1 1 calc R
H12C H 0.6229 0.8181 0.9211 0.057 Uiso 1 1 calc R
C13 C 0.3655(3) 0.88251(12) 0.9914(3) 0.0407(6) Uani 1 1 d .
H13A H 0.4595 0.8790 1.0550 0.061 Uiso 1 1 calc R
H13B H 0.2747 0.8822 1.0141 0.061 Uiso 1 1 calc R
H13C H 0.3681 0.9215 0.9537 0.061 Uiso 1 1 calc R
C14 C 0.1726(4) 0.82653(13) 0.7782(2) 0.0399(6) Uani 1 1 d .
H14A H 0.0829 0.8275 0.8021 0.060 Uiso 1 1 calc R
H14B H 0.1616 0.7921 0.7276 0.060 Uiso 1 1 calc R
H14C H 0.1789 0.8658 0.7424 0.060 Uiso 1 1 calc R

loop_
_atom_site_aniso_label
_atom_site_aniso_U_11
_atom_site_aniso_U_22
_atom_site_aniso_U_33
_atom_site_aniso_U_23
_atom_site_aniso_U_13
_atom_site_aniso_U_12
Ge1 0.01983(9) 0.01556(9) 0.01879(9) 0.00056(8) 0.00754(7) -0.00062(7)
I1 0.05804(11) 0.03527(8) 0.02610(7) 0.00111(6) 0.02143(7) -0.00325(7)
Si1 0.0193(3) 0.0256(3) 0.0329(3) -0.0049(2) 0.0094(2) 0.0008(2)
Si2 0.0243(3) 0.0164(3) 0.0372(3) -0.0006(2) 0.0103(2) -0.0022(2)
Si3 0.0239(3) 0.0209(3) 0.0197(2) -0.0019(2) 0.0089(2) -0.0003(2)
Si4 0.0286(3) 0.0171(3) 0.0351(3) 0.0021(2) 0.0149(3) -0.0036(2)
C1 0.0221(9) 0.0152(9) 0.0238(9) 0.0004(7) 0.0097(8) 0.0012(6)
C2 0.0240(11) 0.0397(14) 0.0547(17) -0.0065(12) 0.0137(11) -0.0088(9)
C3 0.0326(13) 0.0378(14) 0.0404(14) -0.0050(11) 0.0022(11) 0.0105(10)
C4 0.0303(12) 0.0504(16) 0.0448(14) -0.0127(12) 0.0194(11) 0.0033(11)
C5 0.0335(13) 0.0282(12) 0.0665(18) -0.0016(12) 0.0242(13) -0.0086(9)
C6 0.0454(15) 0.0330(13) 0.0437(14) -0.0141(11) 0.0104(12) -0.0105(11)
C7 0.0439(14) 0.0189(11) 0.072(2) 0.0082(12) 0.0152(14) 0.0007(10)
C8 0.0193(9) 0.0171(9) 0.0220(9) -0.0007(7) 0.0075(7) -0.0010(7)
C9 0.0421(13) 0.0298(11) 0.0338(12) 0.0049(9) 0.0247(11) 0.0017(9)
C10 0.0421(13) 0.0379(12) 0.0262(11) -0.0097(10) 0.0086(10) -0.0020(11)
C11 0.0240(10) 0.0313(11) 0.0317(11) -0.0031(9) 0.0095(9) 0.0011(8)
C12 0.0414(15) 0.0298(13) 0.0521(17) 0.0008(11) 0.0269(14) -0.0091(10)
C13 0.0450(14) 0.0214(11) 0.0624(18) -0.0066(11) 0.0272(14) -0.0047(10)
C14 0.0427(15) 0.0365(14) 0.0389(14) 0.0160(11) 0.0120(12) 0.0031(10)

loop_
_atom_type_symbol
_atom_type_description
_atom_type_scat_dispersion_real
_atom_type_scat_dispersion_imag
_atom_type_scat_source
C C 0.0033 0.0016 'International Tables Vol C Tables 4.2.6.8 and 6.1.1.4'
H H 0.0000 0.0000 'International Tables Vol C Tables 4.2.6.8 and 6.1.1.4'
Si Si 0.0817 0.0704 'International Tables Vol C Tables 4.2.6.8 and 6.1.1.4'
Ge Ge 0.1547 1.8001 'International Tables Vol C Tables 4.2.6.8 and 6.1.1.4'
I I -0.4742 1.8119 'International Tables Vol C Tables 4.2.6.8 and 6.1.1.4'

loop_
_geom_angle_atom_site_label_1
_geom_angle_atom_site_label_2
_geom_angle_atom_site_label_3
_geom_angle
C8 Ge1 C1 116.08(8)
C8 Ge1 I1 113.89(6)
C1 Ge1 I1 106.89(6)
C4 Si1 C2 107.96(14)
C4 Si1 C3 109.08(13)
C2 Si1 C3 106.84(13)
C4 Si1 C1 112.17(11)
C2 Si1 C1 111.93(10)
C3 Si1 C1 108.69(12)
C7 Si2 C6 108.55(15)
C7 Si2 C5 106.63(14)
C6 Si2 C5 107.05(14)
C7 Si2 C1 110.84(12)
C6 Si2 C1 112.82(11)
C5 Si2 C1 110.69(11)
C11 Si3 C10 108.88(12)
C11 Si3 C9 108.07(12)
C10 Si3 C9 106.13(12)
C11 Si3 C8 110.63(10)
C10 Si3 C8 111.79(11)
C9 Si3 C8 111.16(10)
C13 Si4 C12 105.99(13)
C13 Si4 C14 106.62(14)
C12 Si4 C14 110.25(14)
C13 Si4 C8 110.80(11)
C12 Si4 C8 110.96(11)
C14 Si4 C8 111.97(11)
Si2 C1 Si1 115.62(10)
Si2 C1 Ge1 111.50(10)
Si1 C1 Ge1 116.36(10)
Si4 C8 Si3 113.71(10)
Si4 C8 Ge1 116.72(10)
Si3 C8 Ge1 108.31(9)

loop_
_geom_bond_atom_site_label_1
_geom_bond_atom_site_label_2
_geom_bond_distance
Ge1 C8 1.958(2)
Ge1 C1 1.9587(19)
Ge1 I1 2.5709(3)
Si1 C4 1.873(3)
Si1 C2 1.873(3)
Si1 C3 1.874(3)
Si1 C1 1.899(2)
Si2 C7 1.867(3)
Si2 C6 1.872(3)
Si2 C5 1.876(3)
Si2 C1 1.893(2)
Si3 C11 1.865(2)
Si3 C10 1.867(3)
Si3 C9 1.872(2)
Si3 C8 1.903(2)
Si4 C13 1.871(3)
Si4 C12 1.873(3)
Si4 C14 1.890(3)
Si4 C8 1.900(2)
